data_4127309
loop_
_publ_author_name
'Wolf, William J.'
'Lin, Tzu-Pin'
'Grubbs, Robert H.'

_publ_section_title
;
 Examining the Effects of Monomer and Catalyst Structure on the Mechanism
 of Ruthenium-Catalyzed Ring-Opening Metathesis Polymerization
;
_journal_name_full 'Journal of the American Chemical Society'
_journal_paper_doi 10.1021/jacs.9b08835
_journal_year 2019
_chemical_formula_sum 'C39 H49 Cl2 N3 Ru'
_chemical_formula_weight 731.78
_space_group_crystal_system triclinic
_space_group_IT_number 2
_space_group_name_Hall '-P 1'
_space_group_name_H-M_alt 'P -1'
_symmetry_space_group_name_Hall '-P 1'
_symmetry_space_group_name_H-M 'P -1'
_atom_sites_solution_hydrogens geom
_atom_sites_solution_primary direct
_atom_sites_solution_secondary difmap
_audit_creation_method SHELXL-2018/3
_cell_angle_alpha 93.849(5)
_cell_angle_beta 91.457(8)
_cell_angle_gamma 110.577(10)
_cell_formula_units_Z 2
_cell_length_a 10.3622(11)
_cell_length_b 12.0606(10)
_cell_length_c 15.3918(14)
_cell_measurement_reflns_used 9880
_cell_measurement_temperature 100(2)
_cell_measurement_theta_max 74.57
_cell_measurement_theta_min 2.88
_cell_volume 1794.3(3)
_computing_cell_refinement 'SAINT v8.38A (Bruker-AXS, 2013)'
_computing_data_collection 'APEX3 v2017.3-0 (Bruker-AXS, 2017)'
_computing_data_reduction 'SAINT v8.38A (Bruker-AXS, 2013)'
_computing_molecular_graphics 'Bruker SHELXTL'
_computing_publication_material 'Bruker SHELXTL'
_computing_structure_refinement 'SHELXL-2018/3 (Sheldrick, 2018)'
_computing_structure_solution 'SHELXS-2013/1 (Sheldrick, 2013)'
_diffrn_ambient_temperature 100(2)
_diffrn_detector_area_resol_mean 10.24
_diffrn_measured_fraction_theta_full 0.998
_diffrn_measured_fraction_theta_max 0.992
_diffrn_measurement_device_type 'Bruker D8 VENTURE Kappa Duo PHOTON 100 CMOS'
_diffrn_measurement_method '\f and \w scans'
_diffrn_radiation_type CuK\a
_diffrn_radiation_wavelength 1.54178
_diffrn_reflns_av_R_equivalents 0.0598
_diffrn_reflns_av_unetI/netI 0.0518
_diffrn_reflns_Laue_measured_fraction_full 0.998
_diffrn_reflns_Laue_measured_fraction_max 0.992
_diffrn_reflns_limit_h_max 11
_diffrn_reflns_limit_h_min -12
_diffrn_reflns_limit_k_max 15
_diffrn_reflns_limit_k_min -15
_diffrn_reflns_limit_l_max 19
_diffrn_reflns_limit_l_min -19
_diffrn_reflns_number 26663
_diffrn_reflns_point_group_measured_fraction_full 0.998
_diffrn_reflns_point_group_measured_fraction_max 0.992
_diffrn_reflns_theta_full 67.679
_diffrn_reflns_theta_max 74.598
_diffrn_reflns_theta_min 2.881
_diffrn_source 'I\mS HB micro-focus sealed tube'
_exptl_absorpt_coefficient_mu 5.131
_exptl_absorpt_correction_type multi-scan
_exptl_absorpt_process_details 'SADABS-2016/2 (Sheldrick, 2014)'
_exptl_crystal_colour yellow
_exptl_crystal_density_diffrn 1.354
_exptl_crystal_density_method 'not measured'
_exptl_crystal_description plate
_exptl_crystal_F_000 764
_exptl_crystal_size_max 0.400
_exptl_crystal_size_mid 0.150
_exptl_crystal_size_min 0.050
_refine_diff_density_max 1.980
_refine_diff_density_min -0.818
_refine_diff_density_rms 0.088
_refine_ls_extinction_method none
_refine_ls_goodness_of_fit_ref 1.034
_refine_ls_hydrogen_treatment constr
_refine_ls_matrix_type full
_refine_ls_number_parameters 414
_refine_ls_number_reflns 7273
_refine_ls_number_restraints 0
_refine_ls_restrained_S_all 1.034
_refine_ls_R_factor_all 0.0469
_refine_ls_R_factor_gt 0.0386
_refine_ls_shift/su_max 0.000
_refine_ls_shift/su_mean 0.000
_refine_ls_structure_factor_coef Fsqd
_refine_ls_weighting_details 'w=1/[\s^2^(Fo^2^)+(0.0327P)^2^+2.9622P] where P=(Fo^2^+2Fc^2^)/3'
_refine_ls_weighting_scheme calc
_refine_ls_wR_factor_gt 0.0893
_refine_ls_wR_factor_ref 0.0925
_reflns_Friedel_coverage 0.000
_reflns_number_gt 6540
_reflns_number_total 7273
_reflns_threshold_expression 'I > 2\s(I)'
_cod_data_source_file ja9b08835_si_002.cif
_cod_data_source_block P17600
_cod_database_code 4127309
_shelx_shelxl_version_number 2018/3
_shelx_space_group_comment
; 
The symmetry employed for this shelxl refinement is uniquely defined 
by the following loop, which should always be used as a source of 
symmetry information in preference to the above space-group names. 
They are only intended as comments. 
;
_shelx_estimated_absorpt_t_min 0.233
_shelx_estimated_absorpt_t_max 0.783

loop_
_space_group_symop_operation_xyz
'x, y, z'
'-x, -y, -z'

loop_
_atom_site_label
_atom_site_type_symbol
_atom_site_fract_x
_atom_site_fract_y
_atom_site_fract_z
_atom_site_U_iso_or_equiv
_atom_site_adp_type
_atom_site_occupancy
_atom_site_site_symmetry_order
_atom_site_calc_flag
_atom_site_refinement_flags_posn
_atom_site_refinement_flags_adp
Cl1 Cl 0.38340(6) 0.61352(6) 0.40627(4) 0.02139(14) Uani 1 1 d . .
Cl2 Cl 0.06163(6) 0.68190(6) 0.22158(4) 0.01897(14) Uani 1 1 d . .
Ru1 Ru 0.24669(2) 0.68167(2) 0.31381(2) 0.01506(7) Uani 1 1 d . .
C1 C 0.3435(2) 0.6708(2) 0.20072(18) 0.0154(5) Uani 1 1 d . .
N1 N 0.4076(2) 0.7557(2) 0.14688(16) 0.0169(5) Uani 1 1 d . .
C11 C 0.4736(3) 0.8804(2) 0.17064(19) 0.0180(5) Uani 1 1 d . .
C12 C 0.4068(3) 0.9587(3) 0.14963(19) 0.0189(5) Uani 1 1 d . .
C17 C 0.2730(3) 0.9169(2) 0.0948(2) 0.0193(6) Uani 1 1 d . .
H17 H 0.232567 0.828298 0.093016 0.023 Uiso 1 1 calc R U
C18 C 0.3018(3) 0.9523(3) 0.0014(2) 0.0263(6) Uani 1 1 d . .
H18A H 0.342689 1.039015 0.001993 0.039 Uiso 1 1 calc R U
H18B H 0.215097 0.923708 -0.034400 0.039 Uiso 1 1 calc R U
H18C H 0.365959 0.916746 -0.023205 0.039 Uiso 1 1 calc R U
C19 C 0.1669(3) 0.9673(3) 0.1304(2) 0.0267(6) Uani 1 1 d . .
H19A H 0.150486 0.947748 0.190865 0.040 Uiso 1 1 calc R U
H19B H 0.080269 0.932589 0.094880 0.040 Uiso 1 1 calc R U
H19C H 0.201973 1.053780 0.128243 0.040 Uiso 1 1 calc R U
C13 C 0.4719(3) 1.0787(3) 0.1777(2) 0.0246(6) Uani 1 1 d . .
H13 H 0.427829 1.133542 0.165931 0.030 Uiso 1 1 calc R U
C14 C 0.5999(3) 1.1191(3) 0.2224(2) 0.0281(7) Uani 1 1 d . .
H14 H 0.641056 1.200499 0.242963 0.034 Uiso 1 1 calc R U
C15 C 0.6677(3) 1.0413(3) 0.2373(2) 0.0266(7) Uani 1 1 d . .
H15 H 0.757198 1.070908 0.265518 0.032 Uiso 1 1 calc R U
C16 C 0.6074(3) 0.9197(3) 0.2116(2) 0.0219(6) Uani 1 1 d . .
C20 C 0.6855(3) 0.8373(3) 0.2275(2) 0.0257(6) Uani 1 1 d . .
H20 H 0.625352 0.755361 0.204453 0.031 Uiso 1 1 calc R U
C21 C 0.7188(4) 0.8332(4) 0.3243(3) 0.0377(8) Uani 1 1 d . .
H21A H 0.770981 0.913705 0.349992 0.057 Uiso 1 1 calc R U
H21B H 0.774045 0.782612 0.330797 0.057 Uiso 1 1 calc R U
H21C H 0.632694 0.800579 0.354160 0.057 Uiso 1 1 calc R U
C22 C 0.8176(3) 0.8714(4) 0.1774(3) 0.0355(8) Uani 1 1 d . .
H22A H 0.794296 0.869541 0.115093 0.053 Uiso 1 1 calc R U
H22B H 0.864446 0.814941 0.186444 0.053 Uiso 1 1 calc R U
H22C H 0.878793 0.951667 0.198576 0.053 Uiso 1 1 calc R U
C2 C 0.4402(3) 0.7057(3) 0.06343(19) 0.0201(6) Uani 1 1 d . .
H2A H 0.539163 0.715889 0.062561 0.024 Uiso 1 1 calc R U
H2B H 0.415068 0.742518 0.013169 0.024 Uiso 1 1 calc R U
C3 C 0.3500(3) 0.5760(3) 0.06343(19) 0.0206(6) Uani 1 1 d . .
H3A H 0.263431 0.557715 0.027360 0.025 Uiso 1 1 calc R U
H3B H 0.399139 0.523348 0.041961 0.025 Uiso 1 1 calc R U
N2 N 0.3226(2) 0.5645(2) 0.15630(15) 0.0164(4) Uani 1 1 d . .
C31 C 0.2720(3) 0.4498(2) 0.19089(19) 0.0186(5) Uani 1 1 d . .
C32 C 0.1352(3) 0.3739(3) 0.1697(2) 0.0226(6) Uani 1 1 d . .
C37 C 0.0386(3) 0.4062(3) 0.1098(2) 0.0227(6) Uani 1 1 d . .
H37 H 0.077900 0.493821 0.104505 0.027 Uiso 1 1 calc R U
C38 C -0.1058(3) 0.3761(3) 0.1446(3) 0.0344(8) Uani 1 1 d . .
H38A H -0.149042 0.289826 0.146003 0.052 Uiso 1 1 calc R U
H38B H -0.162164 0.404937 0.106330 0.052 Uiso 1 1 calc R U
H38C H -0.098704 0.414371 0.203594 0.052 Uiso 1 1 calc R U
C39 C 0.0293(3) 0.3429(3) 0.0187(2) 0.0291(7) Uani 1 1 d . .
H39A H 0.121637 0.364988 -0.004092 0.044 Uiso 1 1 calc R U
H39B H -0.030867 0.366471 -0.020423 0.044 Uiso 1 1 calc R U
H39C H -0.008947 0.256669 0.022412 0.044 Uiso 1 1 calc R U
C33 C 0.0916(4) 0.2612(3) 0.2014(2) 0.0295(7) Uani 1 1 d . .
H33 H -0.000108 0.208071 0.187604 0.035 Uiso 1 1 calc R U
C34 C 0.1790(4) 0.2258(3) 0.2519(2) 0.0366(8) Uani 1 1 d . .
H34 H 0.146241 0.150020 0.274594 0.044 Uiso 1 1 calc R U
C35 C 0.3145(4) 0.3002(3) 0.2699(2) 0.0342(8) Uani 1 1 d . .
H35 H 0.374223 0.274182 0.304217 0.041 Uiso 1 1 calc R U
C36 C 0.3651(3) 0.4126(3) 0.2388(2) 0.0253(6) Uani 1 1 d . .
C40 C 0.5171(3) 0.4899(3) 0.2532(2) 0.0322(7) Uani 1 1 d . .
H40 H 0.523112 0.574377 0.263691 0.039 Uiso 1 1 calc R U
C41 C 0.5887(4) 0.4595(4) 0.3319(3) 0.0454(10) Uani 1 1 d . .
H41A H 0.534851 0.459019 0.383436 0.068 Uiso 1 1 calc R U
H41B H 0.681488 0.519224 0.342796 0.068 Uiso 1 1 calc R U
H41C H 0.595324 0.380974 0.319765 0.068 Uiso 1 1 calc R U
C42 C 0.5967(4) 0.4806(4) 0.1718(3) 0.0437(10) Uani 1 1 d . .
H42A H 0.588330 0.397736 0.158359 0.066 Uiso 1 1 calc R U
H42B H 0.694318 0.530047 0.182865 0.066 Uiso 1 1 calc R U
H42C H 0.558396 0.508240 0.122328 0.066 Uiso 1 1 calc R U
N3 N 0.1186(2) 0.6694(2) 0.42535(15) 0.0171(5) Uani 1 1 d . .
C51 C -0.0189(3) 0.6091(3) 0.4178(2) 0.0199(6) Uani 1 1 d . .
H51 H -0.060266 0.575413 0.361820 0.024 Uiso 1 1 calc R U
C52 C -0.1020(3) 0.5944(3) 0.4885(2) 0.0235(6) Uani 1 1 d . .
H52 H -0.198259 0.550906 0.480973 0.028 Uiso 1 1 calc R U
C53 C -0.0430(3) 0.6439(3) 0.5700(2) 0.0257(6) Uani 1 1 d . .
H53 H -0.097869 0.635214 0.619307 0.031 Uiso 1 1 calc R U
C54 C 0.0977(3) 0.7065(3) 0.5783(2) 0.0265(6) Uani 1 1 d . .
H54 H 0.140911 0.741944 0.633527 0.032 Uiso 1 1 calc R U
C55 C 0.1746(3) 0.7165(3) 0.5050(2) 0.0219(6) Uani 1 1 d . .
H55 H 0.271274 0.758752 0.511370 0.026 Uiso 1 1 calc R U
C61 C 0.3402(3) 0.8417(3) 0.34187(19) 0.0213(6) Uani 1 1 d . .
H61 H 0.435467 0.868455 0.330453 0.026 Uiso 1 1 calc R U
C62 C 0.2923(3) 0.9335(3) 0.37850(19) 0.0220(6) Uani 1 1 d . .
C63 C 0.1539(3) 0.9238(3) 0.3789(2) 0.0240(6) Uani 1 1 d . .
H63 H 0.083886 0.853933 0.353351 0.029 Uiso 1 1 calc R U
C64 C 0.1186(4) 1.0165(3) 0.4167(2) 0.0285(7) Uani 1 1 d . .
H64 H 0.024462 1.009687 0.416864 0.034 Uiso 1 1 calc R U
C65 C 0.2202(4) 1.1191(3) 0.4541(2) 0.0337(8) Uani 1 1 d . .
H65 H 0.195179 1.181842 0.480104 0.040 Uiso 1 1 calc R U
C66 C 0.3576(4) 1.1301(3) 0.4536(2) 0.0320(7) Uani 1 1 d . .
H66 H 0.426862 1.200193 0.479536 0.038 Uiso 1 1 calc R U
C67 C 0.3940(3) 1.0389(3) 0.4153(2) 0.0267(6) Uani 1 1 d . .
H67 H 0.488664 1.047645 0.413852 0.032 Uiso 1 1 calc R U

loop_
_atom_site_aniso_label
_atom_site_aniso_U_11
_atom_site_aniso_U_22
_atom_site_aniso_U_33
_atom_site_aniso_U_23
_atom_site_aniso_U_13
_atom_site_aniso_U_12
Cl1 0.0165(3) 0.0265(3) 0.0208(3) 0.0031(3) 0.0005(2) 0.0069(2)
Cl2 0.0146(3) 0.0226(3) 0.0186(3) 0.0006(2) -0.0003(2) 0.0055(2)
Ru1 0.01096(10) 0.01570(11) 0.01574(11) -0.00042(7) 0.00100(7) 0.00156(7)
C1 0.0086(11) 0.0190(13) 0.0182(13) 0.0009(10) -0.0016(9) 0.0046(9)
N1 0.0129(10) 0.0165(11) 0.0180(12) 0.0000(9) 0.0032(8) 0.0010(8)
C11 0.0133(12) 0.0174(13) 0.0185(13) 0.0003(10) 0.0043(10) -0.0003(10)
C12 0.0137(12) 0.0201(13) 0.0204(14) 0.0006(11) 0.0050(10) 0.0027(10)
C17 0.0146(12) 0.0169(13) 0.0251(15) 0.0036(11) 0.0025(11) 0.0035(10)
C18 0.0171(13) 0.0321(16) 0.0270(16) 0.0045(13) 0.0020(12) 0.0051(12)
C19 0.0204(14) 0.0271(15) 0.0341(18) 0.0032(13) 0.0051(12) 0.0100(12)
C13 0.0228(14) 0.0184(14) 0.0296(16) -0.0002(12) 0.0078(12) 0.0034(11)
C14 0.0221(14) 0.0201(14) 0.0300(17) -0.0056(12) 0.0052(12) -0.0065(11)
C15 0.0169(13) 0.0274(16) 0.0253(16) -0.0048(12) 0.0021(11) -0.0036(11)
C16 0.0136(12) 0.0270(15) 0.0193(14) -0.0008(11) 0.0023(10) 0.0003(11)
C20 0.0137(13) 0.0316(16) 0.0278(16) 0.0052(13) -0.0002(11) 0.0027(11)
C21 0.0271(16) 0.047(2) 0.0337(19) 0.0111(16) -0.0045(14) 0.0053(15)
C22 0.0227(15) 0.047(2) 0.042(2) 0.0157(16) 0.0114(14) 0.0154(14)
C2 0.0183(13) 0.0216(14) 0.0186(14) 0.0013(11) 0.0053(11) 0.0046(11)
C3 0.0227(13) 0.0216(14) 0.0169(14) 0.0017(11) 0.0030(11) 0.0070(11)
N2 0.0162(10) 0.0171(11) 0.0149(11) 0.0007(9) 0.0009(8) 0.0048(9)
C31 0.0237(13) 0.0167(13) 0.0169(13) 0.0017(10) 0.0034(11) 0.0086(11)
C32 0.0317(15) 0.0157(13) 0.0188(14) 0.0003(11) 0.0060(12) 0.0061(11)
C37 0.0170(13) 0.0206(14) 0.0244(15) -0.0001(11) 0.0002(11) -0.0006(11)
C38 0.0203(15) 0.0310(17) 0.044(2) 0.0002(15) 0.0051(14) 0.0004(13)
C39 0.0277(15) 0.0243(15) 0.0267(17) -0.0023(12) -0.0044(13) -0.0002(12)
C33 0.0435(18) 0.0177(14) 0.0216(15) 0.0014(12) 0.0046(13) 0.0036(13)
C34 0.068(2) 0.0199(15) 0.0234(16) 0.0057(12) 0.0094(16) 0.0167(16)
C35 0.060(2) 0.0319(17) 0.0226(16) 0.0039(13) 0.0030(15) 0.0302(17)
C36 0.0349(16) 0.0293(16) 0.0192(15) 0.0007(12) 0.0021(12) 0.0208(13)
C40 0.0294(16) 0.048(2) 0.0276(17) 0.0017(15) 0.0004(13) 0.0239(15)
C41 0.044(2) 0.068(3) 0.037(2) 0.0010(19) -0.0085(17) 0.037(2)
C42 0.0375(19) 0.075(3) 0.031(2) 0.0001(18) 0.0040(15) 0.036(2)
N3 0.0155(10) 0.0190(11) 0.0156(11) 0.0022(9) 0.0061(9) 0.0040(9)
C51 0.0146(12) 0.0195(13) 0.0235(15) 0.0006(11) 0.0010(11) 0.0035(10)
C52 0.0179(13) 0.0255(15) 0.0271(16) 0.0046(12) 0.0065(11) 0.0068(11)
C53 0.0281(15) 0.0283(15) 0.0244(16) 0.0053(12) 0.0115(12) 0.0135(12)
C54 0.0318(16) 0.0254(15) 0.0200(15) -0.0030(12) 0.0043(12) 0.0080(13)
C55 0.0223(14) 0.0193(13) 0.0191(14) -0.0004(11) 0.0033(11) 0.0014(11)
C61 0.0182(13) 0.0240(14) 0.0169(14) -0.0015(11) 0.0026(10) 0.0019(11)
C62 0.0301(15) 0.0161(13) 0.0169(14) 0.0025(10) 0.0048(11) 0.0041(11)
C63 0.0291(15) 0.0200(14) 0.0214(15) 0.0022(11) 0.0032(12) 0.0065(12)
C64 0.0403(17) 0.0311(16) 0.0212(15) 0.0048(12) 0.0047(13) 0.0208(14)
C65 0.059(2) 0.0258(16) 0.0239(16) 0.0007(13) 0.0009(15) 0.0241(16)
C66 0.048(2) 0.0197(15) 0.0244(16) -0.0011(12) 0.0005(14) 0.0077(14)
C67 0.0341(16) 0.0229(15) 0.0188(15) 0.0029(12) 0.0018(12) 0.0047(12)

loop_
_atom_type_symbol
_atom_type_description
_atom_type_scat_dispersion_real
_atom_type_scat_dispersion_imag
_atom_type_scat_source
C C 0.0181 0.0091 'International Tables Vol C Tables 4.2.6.8 and 6.1.1.4'
H H 0.0000 0.0000 'International Tables Vol C Tables 4.2.6.8 and 6.1.1.4'
N N 0.0311 0.0180 'International Tables Vol C Tables 4.2.6.8 and 6.1.1.4'
Cl Cl 0.3639 0.7018 'International Tables Vol C Tables 4.2.6.8 and 6.1.1.4'
Ru Ru 0.0552 3.2960 'International Tables Vol C Tables 4.2.6.8 and 6.1.1.4'

loop_
_geom_angle_atom_site_label_1
_geom_angle_atom_site_label_2
_geom_angle_atom_site_label_3
_geom_angle
C61 Ru1 C1 96.19(12)
C61 Ru1 N3 91.79(11)
C1 Ru1 N3 171.31(9)
C61 Ru1 Cl2 102.29(10)
C1 Ru1 Cl2 85.31(7)
N3 Ru1 Cl2 89.66(7)
C61 Ru1 Cl1 96.47(10)
C1 Ru1 Cl1 97.70(8)
N3 Ru1 Cl1 84.76(7)
Cl2 Ru1 Cl1 160.58(2)
N2 C1 N1 106.7(2)
N2 C1 Ru1 121.10(19)
N1 C1 Ru1 130.5(2)
C1 N1 C11 126.7(2)
C1 N1 C2 112.7(2)
C11 N1 C2 118.6(2)
C12 C11 C16 122.6(3)
C12 C11 N1 119.5(2)
C16 C11 N1 117.8(3)
C13 C12 C11 117.6(3)
C13 C12 C17 120.7(3)
C11 C12 C17 121.6(3)
C12 C17 C19 113.1(3)
C12 C17 C18 109.6(2)
C19 C17 C18 108.9(3)
C12 C17 H17 108.4
C19 C17 H17 108.4
C18 C17 H17 108.4
C17 C18 H18A 109.5
C17 C18 H18B 109.5
H18A C18 H18B 109.5
C17 C18 H18C 109.5
H18A C18 H18C 109.5
H18B C18 H18C 109.5
C17 C19 H19A 109.5
C17 C19 H19B 109.5
H19A C19 H19B 109.5
C17 C19 H19C 109.5
H19A C19 H19C 109.5
H19B C19 H19C 109.5
C14 C13 C12 121.0(3)
C14 C13 H13 119.5
C12 C13 H13 119.5
C15 C14 C13 120.2(3)
C15 C14 H14 119.9
C13 C14 H14 119.9
C14 C15 C16 121.5(3)
C14 C15 H15 119.3
C16 C15 H15 119.3
C15 C16 C11 116.8(3)
C15 C16 C20 120.1(3)
C11 C16 C20 123.1(3)
C16 C20 C21 112.8(3)
C16 C20 C22 110.8(3)
C21 C20 C22 110.3(3)
C16 C20 H20 107.6
C21 C20 H20 107.6
C22 C20 H20 107.6
C20 C21 H21A 109.5
C20 C21 H21B 109.5
H21A C21 H21B 109.5
C20 C21 H21C 109.5
H21A C21 H21C 109.5
H21B C21 H21C 109.5
C20 C22 H22A 109.5
C20 C22 H22B 109.5
H22A C22 H22B 109.5
C20 C22 H22C 109.5
H22A C22 H22C 109.5
H22B C22 H22C 109.5
N1 C2 C3 101.6(2)
N1 C2 H2A 111.5
C3 C2 H2A 111.5
N1 C2 H2B 111.5
C3 C2 H2B 111.5
H2A C2 H2B 109.3
N2 C3 C2 102.0(2)
N2 C3 H3A 111.4
C2 C3 H3A 111.4
N2 C3 H3B 111.4
C2 C3 H3B 111.4
H3A C3 H3B 109.2
C1 N2 C31 126.3(2)
C1 N2 C3 112.3(2)
C31 N2 C3 121.2(2)
C32 C31 C36 121.6(3)
C32 C31 N2 119.4(3)
C36 C31 N2 118.7(3)
C33 C32 C31 117.8(3)
C33 C32 C37 119.5(3)
C31 C32 C37 122.6(3)
C32 C37 C38 112.4(3)
C32 C37 C39 109.9(3)
C38 C37 C39 109.9(3)
C32 C37 H37 108.1
C38 C37 H37 108.1
C39 C37 H37 108.1
C37 C38 H38A 109.5
C37 C38 H38B 109.5
H38A C38 H38B 109.5
C37 C38 H38C 109.5
H38A C38 H38C 109.5
H38B C38 H38C 109.5
C37 C39 H39A 109.5
C37 C39 H39B 109.5
H39A C39 H39B 109.5
C37 C39 H39C 109.5
H39A C39 H39C 109.5
H39B C39 H39C 109.5
C34 C33 C32 121.3(3)
C34 C33 H33 119.3
C32 C33 H33 119.3
C33 C34 C35 120.2(3)
C33 C34 H34 119.9
C35 C34 H34 119.9
C34 C35 C36 121.3(3)
C34 C35 H35 119.3
C36 C35 H35 119.3
C35 C36 C31 117.7(3)
C35 C36 C40 120.9(3)
C31 C36 C40 121.4(3)
C36 C40 C41 113.4(3)
C36 C40 C42 110.9(3)
C41 C40 C42 108.6(3)
C36 C40 H40 107.9
C41 C40 H40 107.9
C42 C40 H40 107.9
C40 C41 H41A 109.5
C40 C41 H41B 109.5
H41A C41 H41B 109.5
C40 C41 H41C 109.5
H41A C41 H41C 109.5
H41B C41 H41C 109.5
C40 C42 H42A 109.5
C40 C42 H42B 109.5
H42A C42 H42B 109.5
C40 C42 H42C 109.5
H42A C42 H42C 109.5
H42B C42 H42C 109.5
C55 N3 C51 117.6(2)
C55 N3 Ru1 121.06(18)
C51 N3 Ru1 121.3(2)
N3 C51 C52 122.6(3)
N3 C51 H51 118.7
C52 C51 H51 118.7
C53 C52 C51 119.2(3)
C53 C52 H52 120.4
C51 C52 H52 120.4
C52 C53 C54 118.7(3)
C52 C53 H53 120.6
C54 C53 H53 120.6
C53 C54 C55 119.0(3)
C53 C54 H54 120.5
C55 C54 H54 120.5
N3 C55 C54 122.9(3)
N3 C55 H55 118.5
C54 C55 H55 118.5
C62 C61 Ru1 130.7(2)
C62 C61 H61 114.7
Ru1 C61 H61 114.7
C63 C62 C67 118.8(3)
C63 C62 C61 124.5(3)
C67 C62 C61 116.7(3)
C64 C63 C62 120.0(3)
C64 C63 H63 120.0
C62 C63 H63 120.0
C65 C64 C63 120.4(3)
C65 C64 H64 119.8
C63 C64 H64 119.8
C66 C65 C64 120.2(3)
C66 C65 H65 119.9
C64 C65 H65 119.9
C65 C66 C67 119.9(3)
C65 C66 H66 120.0
C67 C66 H66 120.0
C66 C67 C62 120.7(3)
C66 C67 H67 119.7
C62 C67 H67 119.7

loop_
_geom_bond_atom_site_label_1
_geom_bond_atom_site_label_2
_geom_bond_distance
Cl1 Ru1 2.3623(7)
Cl2 Ru1 2.3576(7)
Ru1 C61 1.844(3)
Ru1 C1 2.051(3)
Ru1 N3 2.178(2)
C1 N2 1.355(4)
C1 N1 1.356(4)
N1 C11 1.433(4)
N1 C2 1.479(4)
C11 C12 1.402(4)
C11 C16 1.413(4)
C12 C13 1.396(4)
C12 C17 1.510(4)
C17 C19 1.527(4)
C17 C18 1.534(4)
C17 H17 1.0000
C18 H18A 0.9800
C18 H18B 0.9800
C18 H18C 0.9800
C19 H19A 0.9800
C19 H19B 0.9800
C19 H19C 0.9800
C13 C14 1.388(5)
C13 H13 0.9500
C14 C15 1.382(5)
C14 H14 0.9500
C15 C16 1.401(4)
C15 H15 0.9500
C16 C20 1.514(5)
C20 C21 1.528(5)
C20 C22 1.529(4)
C20 H20 1.0000
C21 H21A 0.9800
C21 H21B 0.9800
C21 H21C 0.9800
C22 H22A 0.9800
C22 H22B 0.9800
C22 H22C 0.9800
C2 C3 1.514(4)
C2 H2A 0.9900
C2 H2B 0.9900
C3 N2 1.470(4)
C3 H3A 0.9900
C3 H3B 0.9900
N2 C31 1.441(4)
C31 C32 1.406(4)
C31 C36 1.411(4)
C32 C33 1.399(4)
C32 C37 1.510(5)
C37 C38 1.531(4)
C37 C39 1.535(4)
C37 H37 1.0000
C38 H38A 0.9800
C38 H38B 0.9800
C38 H38C 0.9800
C39 H39A 0.9800
C39 H39B 0.9800
C39 H39C 0.9800
C33 C34 1.374(5)
C33 H33 0.9500
C34 C35 1.384(6)
C34 H34 0.9500
C35 C36 1.393(5)
C35 H35 0.9500
C36 C40 1.524(5)
C40 C41 1.536(5)
C40 C42 1.537(5)
C40 H40 1.0000
C41 H41A 0.9800
C41 H41B 0.9800
C41 H41C 0.9800
C42 H42A 0.9800
C42 H42B 0.9800
C42 H42C 0.9800
N3 C55 1.342(4)
N3 C51 1.350(4)
C51 C52 1.387(4)
C51 H51 0.9500
C52 C53 1.381(5)
C52 H52 0.9500
C53 C54 1.384(5)
C53 H53 0.9500
C54 C55 1.385(4)
C54 H54 0.9500
C55 H55 0.9500
C61 C62 1.451(4)
C61 H61 0.9500
C62 C63 1.398(4)
C62 C67 1.407(4)
C63 C64 1.390(4)
C63 H63 0.9500
C64 C65 1.388(5)
C64 H64 0.9500
C65 C66 1.383(5)
C65 H65 0.9500
C66 C67 1.384(5)
C66 H66 0.9500
C67 H67 0.9500

loop_
_geom_torsion_atom_site_label_1
_geom_torsion_atom_site_label_2
_geom_torsion_atom_site_label_3
_geom_torsion_atom_site_label_4
_geom_torsion
N2 C1 N1 C11 -167.2(2)
Ru1 C1 N1 C11 27.8(4)
N2 C1 N1 C2 -3.8(3)
Ru1 C1 N1 C2 -168.84(19)
C1 N1 C11 C12 -103.6(3)
C2 N1 C11 C12 93.9(3)
C1 N1 C11 C16 79.0(3)
C2 N1 C11 C16 -83.5(3)
C16 C11 C12 C13 -5.7(4)
N1 C11 C12 C13 177.0(3)
C16 C11 C12 C17 171.3(3)
N1 C11 C12 C17 -6.0(4)
C13 C12 C17 C19 -47.0(4)
C11 C12 C17 C19 136.1(3)
C13 C12 C17 C18 74.6(3)
C11 C12 C17 C18 -102.2(3)
C11 C12 C13 C14 1.9(4)
C17 C12 C13 C14 -175.1(3)
C12 C13 C14 C15 2.4(5)
C13 C14 C15 C16 -3.0(5)
C14 C15 C16 C11 -0.6(5)
C14 C15 C16 C20 179.0(3)
C12 C11 C16 C15 5.0(4)
N1 C11 C16 C15 -177.6(3)
C12 C11 C16 C20 -174.5(3)
N1 C11 C16 C20 2.9(4)
C15 C16 C20 C21 61.8(4)
C11 C16 C20 C21 -118.7(3)
C15 C16 C20 C22 -62.4(4)
C11 C16 C20 C22 117.1(3)
C1 N1 C2 C3 15.8(3)
C11 N1 C2 C3 -179.4(2)
N1 C2 C3 N2 -20.0(3)
N1 C1 N2 C31 172.5(2)
Ru1 C1 N2 C31 -20.7(4)
N1 C1 N2 C3 -11.0(3)
Ru1 C1 N2 C3 155.83(19)
C2 C3 N2 C1 20.3(3)
C2 C3 N2 C31 -163.0(2)
C1 N2 C31 C32 104.9(3)
C3 N2 C31 C32 -71.4(3)
C1 N2 C31 C36 -80.7(4)
C3 N2 C31 C36 103.0(3)
C36 C31 C32 C33 3.0(4)
N2 C31 C32 C33 177.2(3)
C36 C31 C32 C37 -172.6(3)
N2 C31 C32 C37 1.6(4)
C33 C32 C37 C38 48.5(4)
C31 C32 C37 C38 -136.0(3)
C33 C32 C37 C39 -74.4(3)
C31 C32 C37 C39 101.2(3)
C31 C32 C33 C34 0.5(5)
C37 C32 C33 C34 176.2(3)
C32 C33 C34 C35 -2.4(5)
C33 C34 C35 C36 1.0(5)
C34 C35 C36 C31 2.3(5)
C34 C35 C36 C40 -175.3(3)
C32 C31 C36 C35 -4.3(4)
N2 C31 C36 C35 -178.6(3)
C32 C31 C36 C40 173.3(3)
N2 C31 C36 C40 -1.0(4)
C35 C36 C40 C41 -24.0(4)
C31 C36 C40 C41 158.5(3)
C35 C36 C40 C42 98.5(4)
C31 C36 C40 C42 -79.0(4)
C55 N3 C51 C52 -0.3(4)
Ru1 N3 C51 C52 176.5(2)
N3 C51 C52 C53 0.5(5)
C51 C52 C53 C54 -0.2(5)
C52 C53 C54 C55 -0.5(5)
C51 N3 C55 C54 -0.4(4)
Ru1 N3 C55 C54 -177.2(2)
C53 C54 C55 N3 0.8(5)
C1 Ru1 C61 C62 140.5(3)
N3 Ru1 C61 C62 -36.1(3)
Cl2 Ru1 C61 C62 54.0(3)
Cl1 Ru1 C61 C62 -121.0(3)
Ru1 C61 C62 C63 -18.0(5)
Ru1 C61 C62 C67 162.4(2)
C67 C62 C63 C64 -1.2(5)
C61 C62 C63 C64 179.2(3)
C62 C63 C64 C65 0.1(5)
C63 C64 C65 C66 0.4(5)
C64 C65 C66 C67 0.3(5)
C65 C66 C67 C62 -1.5(5)
C63 C62 C67 C66 2.0(5)
C61 C62 C67 C66 -178.4(3)
